data_4071446
loop_
_publ_author_name
'Bezuidenhout, Daniela I.'
'van der Watt, Elisia'
'Liles, David C.'
'Landman, Maril\'e'
'Lotz, Simon'

_publ_section_title
;
 Steric and Electronic Effects of Metal-Containing Substituents in Fischer
 Carbene Complexes of Chromium
;
_journal_issue 11
_journal_name_full Organometallics
_journal_page_first 2447
_journal_paper_doi 10.1021/om8001735
_journal_volume 27
_journal_year 2008
_chemical_formula_moiety 'C16 H10 Cr O6 S'
_chemical_formula_sum 'C16 H10 Cr O6 S'
_chemical_formula_weight 382.30
_chemical_name_systematic
; 
   (Ethoxy-(benzo[b]thien-2-yl)-methylidene)-(pentacarbonyl)-chromium 
;
_space_group_IT_number 11
_symmetry_cell_setting monoclinic
_symmetry_space_group_name_Hall '-P 2yb'
_symmetry_space_group_name_H-M 'P 1 21/m 1'
_atom_sites_solution_hydrogens difmap
_atom_sites_solution_primary direct
_atom_sites_solution_secondary difmap
_audit_creation_method SHELXL-97
_cell_angle_alpha 90.00
_cell_angle_beta 104.249(2)
_cell_angle_gamma 90.00
_cell_formula_units_Z 2
_cell_length_a 9.2928(11)
_cell_length_b 7.6330(9)
_cell_length_c 12.4413(15)
_cell_measurement_reflns_used 3640
_cell_measurement_temperature 293(2)
_cell_measurement_theta_max 26.486
_cell_measurement_theta_min 3.138
_cell_volume 855.34(18)
_computing_cell_refinement 'SAINT (Bruker, 2001)'
_computing_data_collection 'SMART (Bruker, 2001)'
_computing_data_reduction SAINT
_computing_molecular_graphics ' ORTEP-3 for Windows (Farrugia, 1997), POV-Ray (The POV-Ray Team, 2004)'
_computing_structure_refinement 'SHELXTL and SHELXL-97 (Sheldrick, 1997)'
_computing_structure_solution 'SHELXTL (Bruker, 2001)'
_diffrn_ambient_temperature 293(2)
_diffrn_detector 'SMART 1000 CCD'
_diffrn_detector_area_resol_mean 8.3
_diffrn_measured_fraction_theta_full 0.993
_diffrn_measured_fraction_theta_max 0.904
_diffrn_measurement_device_type 'Bruker (Seimens) P4'
_diffrn_measurement_method '\f and \w scans'
_diffrn_radiation_monochromator graphite
_diffrn_radiation_source 'fine-focus sealed tube'
_diffrn_radiation_type MoK\a
_diffrn_radiation_wavelength 0.71073
_diffrn_reflns_av_R_equivalents 0.0239
_diffrn_reflns_av_sigmaI/netI 0.0241
_diffrn_reflns_limit_h_max 11
_diffrn_reflns_limit_h_min -10
_diffrn_reflns_limit_k_max 3
_diffrn_reflns_limit_k_min -9
_diffrn_reflns_limit_l_max 15
_diffrn_reflns_limit_l_min -15
_diffrn_reflns_number 4619
_diffrn_reflns_theta_full 25.00
_diffrn_reflns_theta_max 26.58
_diffrn_reflns_theta_min 3.14
_exptl_absorpt_coefficient_mu 0.818
_exptl_absorpt_correction_T_max 0.929
_exptl_absorpt_correction_T_min 0.751
_exptl_absorpt_correction_type multi-scan
_exptl_absorpt_process_details 'SADABS (Bruker, 2001)'
_exptl_crystal_colour dark-red
_exptl_crystal_density_diffrn 1.484
_exptl_crystal_density_method 'not measured'
_exptl_crystal_description plate
_exptl_crystal_F_000 388
_exptl_crystal_size_max 0.40
_exptl_crystal_size_mid 0.36
_exptl_crystal_size_min 0.09
_refine_diff_density_max 0.242
_refine_diff_density_min -0.271
_refine_diff_density_rms 0.058
_refine_ls_extinction_method none
_refine_ls_goodness_of_fit_ref 1.101
_refine_ls_hydrogen_treatment constr
_refine_ls_matrix_type full
_refine_ls_number_parameters 133
_refine_ls_number_reflns 1742
_refine_ls_number_restraints 0
_refine_ls_restrained_S_all 1.101
_refine_ls_R_factor_all 0.0350
_refine_ls_R_factor_gt 0.0324
_refine_ls_shift/su_max 0.000
_refine_ls_shift/su_mean 0.000
_refine_ls_structure_factor_coef Fsqd
_refine_ls_weighting_details 'calc w=1/[\s^2^(Fo^2^)+(0.0541P)^2^+0.2334P] where P=(Fo^2^+2Fc^2^)/3'
_refine_ls_weighting_scheme calc
_refine_ls_wR_factor_gt 0.0912
_refine_ls_wR_factor_ref 0.0952
_reflns_number_gt 1615
_reflns_number_total 1742
_reflns_threshold_expression >2\s(I)
_cod_data_source_file om8001735-file002.cif
_cod_data_source_block evdw11_abs_m
_cod_original_sg_symbol_H-M 'P 21/m'
_cod_database_code 4071446

loop_
_symmetry_equiv_pos_as_xyz
'x, y, z'
'-x, y+1/2, -z'
'-x, -y, -z'
'x, -y+1/2, z'

loop_
_atom_site_label
_atom_site_type_symbol
_atom_site_fract_x
_atom_site_fract_y
_atom_site_fract_z
_atom_site_U_iso_or_equiv
_atom_site_adp_type
_atom_site_occupancy
_atom_site_symmetry_multiplicity
_atom_site_calc_flag
_atom_site_refinement_flags
Cr1 Cr 0.27434(4) 0.2500 0.84374(3) 0.03980(16) Uani 1 2 d S
C1 C 0.4476(3) 0.2500 0.9591(2) 0.0546(7) Uani 1 2 d S
O1 O 0.5522(3) 0.2500 1.0305(2) 0.0830(7) Uani 1 2 d S
C2 C 0.3584(2) 0.0669(3) 0.77421(15) 0.0496(4) Uani 1 1 d .
O2 O 0.4089(2) -0.0437(2) 0.73577(15) 0.0771(5) Uani 1 1 d .
C3 C 0.19890(19) 0.0777(3) 0.92558(15) 0.0483(4) Uani 1 1 d .
O3 O 0.16497(17) -0.0226(2) 0.98209(13) 0.0693(4) Uani 1 1 d .
C6 C 0.0949(3) 0.2500 0.7072(2) 0.0407(5) Uani 1 2 d S
O6 O -0.04857(19) 0.2500 0.70196(14) 0.0497(4) Uani 1 2 d S
S1 S -0.05800(7) 0.2500 0.48444(5) 0.0495(2) Uani 1 2 d S
C7 C 0.1053(3) 0.2500 0.5918(2) 0.0425(5) Uani 1 2 d S
C8 C 0.2285(3) 0.2500 0.5502(2) 0.0482(6) Uani 1 2 d S
H8 H 0.3248 0.2500 0.5950 0.058 Uiso 1 2 calc SR
C9 C 0.1964(3) 0.2500 0.4325(2) 0.0485(6) Uani 1 2 d S
C10 C 0.2958(3) 0.2500 0.3636(2) 0.0603(7) Uani 1 2 d S
H10 H 0.3978 0.2500 0.3940 0.072 Uiso 1 2 calc SR
C11 C 0.2397(4) 0.2500 0.2508(3) 0.0645(8) Uani 1 2 d S
H11 H 0.3043 0.2500 0.2044 0.077 Uiso 1 2 calc SR
C12 C 0.0877(4) 0.2500 0.2050(2) 0.0625(8) Uani 1 2 d S
H12 H 0.0526 0.2500 0.1282 0.075 Uiso 1 2 calc SR
C13 C -0.0121(4) 0.2500 0.2695(2) 0.0586(7) Uani 1 2 d S
H13 H -0.1138 0.2500 0.2376 0.070 Uiso 1 2 calc SR
C14 C 0.0433(3) 0.2500 0.3852(2) 0.0482(6) Uani 1 2 d S
C18 C -0.1081(3) 0.2500 0.7991(2) 0.0574(7) Uani 1 2 d S
H18A H -0.0751 0.3532 0.8439 0.069 Uiso 1 1 calc R
C19 C -0.2733(3) 0.2500 0.7585(3) 0.0666(8) Uani 1 2 d S
H19A H -0.3172 0.2500 0.8208 0.080 Uiso 1 2 calc SR
H19B H -0.3045 0.1473 0.7144 0.080 Uiso 1 1 calc R

loop_
_atom_site_aniso_label
_atom_site_aniso_U_11
_atom_site_aniso_U_22
_atom_site_aniso_U_33
_atom_site_aniso_U_23
_atom_site_aniso_U_13
_atom_site_aniso_U_12
Cr1 0.0383(2) 0.0434(2) 0.0409(3) 0.000 0.01595(17) 0.000
C1 0.0536(15) 0.0616(16) 0.0510(15) 0.000 0.0176(13) 0.000
O1 0.0617(13) 0.106(2) 0.0697(15) 0.000 -0.0054(12) 0.000
C2 0.0486(9) 0.0510(10) 0.0533(10) 0.0039(8) 0.0204(8) 0.0023(8)
O2 0.0932(11) 0.0611(9) 0.0893(11) -0.0017(8) 0.0459(10) 0.0208(8)
C3 0.0452(9) 0.0552(10) 0.0470(9) 0.0013(8) 0.0163(7) 0.0031(8)
O3 0.0712(9) 0.0749(10) 0.0691(9) 0.0224(8) 0.0313(7) -0.0004(8)
C6 0.0423(12) 0.0386(11) 0.0459(13) 0.000 0.0197(10) 0.000
O6 0.0390(9) 0.0680(11) 0.0461(10) 0.000 0.0180(7) 0.000
S1 0.0439(3) 0.0608(4) 0.0458(4) 0.000 0.0146(3) 0.000
C7 0.0433(12) 0.0446(12) 0.0422(12) 0.000 0.0158(10) 0.000
C8 0.0451(13) 0.0579(14) 0.0447(13) 0.000 0.0167(10) 0.000
C9 0.0537(14) 0.0503(14) 0.0454(13) 0.000 0.0196(11) 0.000
C10 0.0636(17) 0.0719(19) 0.0539(16) 0.000 0.0308(14) 0.000
C11 0.080(2) 0.0717(19) 0.0516(16) 0.000 0.0343(15) 0.000
C12 0.085(2) 0.0636(17) 0.0414(14) 0.000 0.0208(14) 0.000
C13 0.0658(17) 0.0630(17) 0.0467(14) 0.000 0.0129(13) 0.000
C14 0.0586(15) 0.0450(13) 0.0442(13) 0.000 0.0189(11) 0.000
C18 0.0435(14) 0.084(2) 0.0522(15) 0.000 0.0269(12) 0.000
C19 0.0439(14) 0.084(2) 0.079(2) 0.000 0.0266(14) 0.000

loop_
_atom_type_symbol
_atom_type_description
_atom_type_scat_dispersion_real
_atom_type_scat_dispersion_imag
_atom_type_scat_source
C C 0.0033 0.0016 'International Tables Vol C Tables 4.2.6.8 and 6.1.1.4'
H H 0.0000 0.0000 'International Tables Vol C Tables 4.2.6.8 and 6.1.1.4'
O O 0.0106 0.0060 'International Tables Vol C Tables 4.2.6.8 and 6.1.1.4'
S S 0.1246 0.1234 'International Tables Vol C Tables 4.2.6.8 and 6.1.1.4'
Cr Cr 0.3209 0.6236 'International Tables Vol C Tables 4.2.6.8 and 6.1.1.4'

loop_
_geom_angle_atom_site_label_1
_geom_angle_atom_site_label_2
_geom_angle_atom_site_label_3
_geom_angle
_geom_angle_site_symmetry_1
_geom_angle_site_symmetry_3
C1 Cr1 C3 87.16(8) . .
C1 Cr1 C3 87.16(8) . 4
C3 Cr1 C3 87.64(11) . 4
C1 Cr1 C2 88.67(8) . .
C3 Cr1 C2 88.97(8) . .
C3 Cr1 C2 174.75(8) 4 .
C1 Cr1 C2 88.67(8) . 4
C3 Cr1 C2 174.75(8) . 4
C3 Cr1 C2 88.97(8) 4 4
C2 Cr1 C2 94.12(11) . 4
C1 Cr1 C6 175.09(10) . .
C3 Cr1 C6 96.37(7) . .
C3 Cr1 C6 96.37(7) 4 .
C2 Cr1 C6 87.98(7) . .
C2 Cr1 C6 87.98(7) 4 .
O1 C1 Cr1 179.1(3) . .
O2 C2 Cr1 178.12(17) . .
O3 C3 Cr1 173.75(17) . .
O6 C6 C7 105.2(2) . .
O6 C6 Cr1 129.94(17) . .
C7 C6 Cr1 124.89(17) . .
C6 O6 C18 123.2(2) . .
C14 S1 C7 91.30(12) . .
C8 C7 C6 129.4(2) . .
C8 C7 S1 111.04(19) . .
C6 C7 S1 119.52(18) . .
C7 C8 C9 114.0(2) . .
C7 C8 H8 123.0 . .
C9 C8 H8 123.0 . .
C14 C9 C10 119.7(3) . .
C14 C9 C8 111.6(2) . .
C10 C9 C8 128.7(3) . .
C11 C10 C9 118.8(3) . .
C11 C10 H10 120.6 . .
C9 C10 H10 120.6 . .
C10 C11 C12 120.8(3) . .
C10 C11 H11 119.6 . .
C12 C11 H11 119.6 . .
C13 C12 C11 121.9(3) . .
C13 C12 H12 119.1 . .
C11 C12 H12 119.1 . .
C12 C13 C14 118.1(3) . .
C12 C13 H13 121.0 . .
C14 C13 H13 121.0 . .
C9 C14 C13 120.6(3) . .
C9 C14 S1 112.1(2) . .
C13 C14 S1 127.3(2) . .
O6 C18 C19 106.9(2) . .
O6 C18 H18A 110.3 . .
C19 C18 H18A 110.3 . .
H18A C18 H18A 108.6 . 4
C18 C19 H19A 109.5 . .
C18 C19 H19B 109.5 . .
H19A C19 H19B 109.5 . .
H19B C19 H19B 109.5 . 4

loop_
_geom_bond_atom_site_label_1
_geom_bond_atom_site_label_2
_geom_bond_distance
_geom_bond_site_symmetry_2
Cr1 C1 1.875(3) .
Cr1 C3 1.9000(19) .
Cr1 C3 1.9000(19) 4
Cr1 C2 1.9088(19) .
Cr1 C2 1.9089(19) 4
Cr1 C6 2.067(2) .
C1 O1 1.144(3) .
C2 O2 1.128(2) .
C3 O3 1.135(2) .
C6 O6 1.319(3) .
C6 C7 1.462(3) .
O6 C18 1.447(3) .
S1 C14 1.727(3) .
S1 C7 1.758(3) .
C7 C8 1.368(3) .
C8 C9 1.421(4) .
C8 H8 0.9300 .
C9 C14 1.399(4) .
C9 C10 1.407(4) .
C10 C11 1.372(4) .
C10 H10 0.9300 .
C11 C12 1.387(5) .
C11 H11 0.9300 .
C12 C13 1.368(4) .
C12 H12 0.9300 .
C13 C14 1.405(4) .
C13 H13 0.9300 .
C18 C19 1.494(4) .
C18 H18A 0.9700 .
C19 H19A 0.9600 .
C19 H19B 0.9600 .

loop_
_geom_torsion_atom_site_label_1
_geom_torsion_atom_site_label_2
_geom_torsion_atom_site_label_3
_geom_torsion_atom_site_label_4
_geom_torsion
C3 Cr1 C6 O6 44.16(6)
C2 Cr1 C6 O6 132.90(6)
C3 Cr1 C6 C7 -135.84(6)
C2 Cr1 C6 C7 -47.10(6)
C7 C6 O6 C18 180.0
Cr1 C6 O6 C18 0.000(1)
O6 C6 C7 C8 180.0
Cr1 C6 C7 C8 0.000(1)
O6 C6 C7 S1 0.0
Cr1 C6 C7 S1 180.0
C14 S1 C7 C8 0.0
C14 S1 C7 C6 180.0
C6 C7 C8 C9 180.0
S1 C7 C8 C9 0.0
C7 C8 C9 C14 0.0
C7 C8 C9 C10 180.0
C14 C9 C10 C11 0.0
C8 C9 C10 C11 180.0
C9 C10 C11 C12 0.0
C10 C11 C12 C13 0.0
C11 C12 C13 C14 0.0
C10 C9 C14 C13 0.0
C8 C9 C14 C13 180.0
C10 C9 C14 S1 180.0
C8 C9 C14 S1 0.0
C12 C13 C14 C9 0.0
C12 C13 C14 S1 180.0
C7 S1 C14 C9 0.0
C7 S1 C14 C13 180.0
C6 O6 C18 C19 180.0
